data_1527739
loop_
_publ_author_name
'Loefgren, P.'

_publ_section_title
;
 On the crystal structures of Rb2 Cr3 O10 and Rb2 Cr4 O13
;
_journal_name_full 'Acta Chemica Scandinavica (1-27,1973-42,1988)'
_journal_page_first 3893
_journal_page_last 3895
_journal_volume 25
_journal_year 1971
_chemical_formula_sum 'Cr4 O13 Rb2'
_chemical_name_systematic 'Rb2 Cr4 O13'
_space_group_IT_number 14
_symmetry_space_group_name_Hall '-P 2ybc'
_symmetry_space_group_name_H-M 'P 1 21/c 1'
_cell_angle_alpha 90
_cell_angle_beta 92
_cell_angle_gamma 90
_cell_formula_units_Z 4
_cell_length_a 17.67
_cell_length_b 7.69
_cell_length_c 9.49
_cell_volume 1288.737
_citation_journal_id_ASTM ACSAA4
_cod_data_source_file Loefgren_ACSAA4_1971_1218.cif
_cod_data_source_block Cr4O13Rb2
_cod_database_code 1527739

loop_
_symmetry_equiv_pos_as_xyz
x,y,z
-x,y+1/2,-z+1/2
-x,-y,-z
x,-y-1/2,z-1/2

loop_
_atom_site_label
_atom_site_type_symbol
_atom_site_fract_x
_atom_site_fract_y
_atom_site_fract_z
_atom_site_occupancy
_atom_site_U_iso_or_equiv
O3 O-2 0.0808 0.46 0.3197 1 0.0
Rb2 Rb+1 0.4244 0.3595 0.1838 1 0.0
O5 O-2 0.326 0.1479 0.4109 1 0.0
Rb1 Rb+1 0.0698 0.8353 0.3219 1 0.0
O12 O-2 0.413 -0.1487 -0.1255 1 0.0
O10 O-2 0.3304 -0.299 0.0879 1 0.0
Cr3 Cr+6 0.2459 -0.1894 0.0921 1 0.0
Cr1 Cr+6 0.0878 0.3162 0.4404 1 0.0
O7 O-2 0.2373 -0.0748 0.2513 1 0.0
O11 O-2 0.423 -0.0091 0.1265 1 0.0
O4 O-2 0.1727 0.1818 0.418 1 0.0
O1 O-2 0.0164 0.1862 0.4244 1 0.0
O8 O-2 0.1784 -0.3215 0.0794 1 0.0
O9 O-2 0.2407 -0.0582 -0.0349 1 0.0
Cr4 Cr+6 0.4175 -0.1856 0.0392 1 0.0
O13 O-2 0.4887 -0.3101 0.078 1 0.0
O2 O-2 0.0893 0.4047 0.594 1 0.0
Cr2 Cr+6 0.2485 0.1386 0.3191 1 0.0
O6 O-2 0.2551 0.2702 0.194 1 0.0
